data_7238596
loop_
_publ_author_name
'Lin, Miaoshui'
'Liu, Wei'
'Chen, Zhou'
'Yang, Lijuan'
'Pei, Hao'
'Wu, Jian'
'Wan, Xiaoyu'
'Lei, Tao'
'Li, Yahong'

_publ_section_title
;
 Magnesium complexes supported by pyrrolyl ligands: syntheses,
 characterizations, and catalytic activities towards the polymerization of
 \e-caprolactone
;
_journal_issue 8
_journal_name_full 'RSC Advances'
_journal_page_first 3451
_journal_paper_doi 10.1039/c2ra01235a
_journal_volume 2
_journal_year 2012
_chemical_formula_moiety 'C32 H38 Mg N4 O2'
_chemical_formula_sum 'C32 H38 Mg N4 O2'
_chemical_formula_weight 534.97
_space_group_IT_number 2
_space_group_name_Hall '-P 1'
_space_group_name_H-M_alt 'P -1'
_symmetry_space_group_name_Hall '-P 1'
_symmetry_space_group_name_H-M 'P -1'
_atom_sites_solution_hydrogens geom
_atom_sites_solution_primary direct
_atom_sites_solution_secondary difmap
_audit_creation_method SHELXL-97
_cell_angle_alpha 84.02(3)
_cell_angle_beta 76.88(3)
_cell_angle_gamma 89.43(3)
_cell_formula_units_Z 2
_cell_length_a 10.453(2)
_cell_length_b 11.456(2)
_cell_length_c 12.516(3)
_cell_measurement_temperature 293(2)
_cell_volume 1451.6(5)
_computing_structure_refinement 'SHELXL-97 (Sheldrick, 1997)'
_computing_structure_solution 'SHELXS-97 (Sheldrick, 1990)'
_diffrn_ambient_temperature 293(2)
_diffrn_measured_fraction_theta_full 0.996
_diffrn_measured_fraction_theta_max 0.996
_diffrn_radiation_monochromator graphite
_diffrn_radiation_source 'fine-focus sealed tube'
_diffrn_radiation_type MoK\a
_diffrn_radiation_wavelength 0.71073
_diffrn_reflns_av_R_equivalents 0.0287
_diffrn_reflns_av_sigmaI/netI 0.0250
_diffrn_reflns_limit_h_max 13
_diffrn_reflns_limit_h_min -13
_diffrn_reflns_limit_k_max 15
_diffrn_reflns_limit_k_min -15
_diffrn_reflns_limit_l_max 15
_diffrn_reflns_limit_l_min -16
_diffrn_reflns_number 26473
_diffrn_reflns_theta_full 28.36
_diffrn_reflns_theta_max 28.36
_diffrn_reflns_theta_min 1.68
_exptl_absorpt_coefficient_mu 0.096
_exptl_absorpt_correction_T_max 0.9846
_exptl_absorpt_correction_T_min 0.9677
_exptl_absorpt_correction_type multi-scan
_exptl_crystal_colour colorless
_exptl_crystal_density_diffrn 1.224
_exptl_crystal_density_method 'not measured'
_exptl_crystal_description block
_exptl_crystal_F_000 572
_exptl_crystal_size_max 0.25
_exptl_crystal_size_mid 0.20
_exptl_crystal_size_min 0.17
_refine_diff_density_max 0.519
_refine_diff_density_min -0.501
_refine_diff_density_rms 0.046
_refine_ls_extinction_method none
_refine_ls_goodness_of_fit_ref 1.066
_refine_ls_hydrogen_treatment constr
_refine_ls_matrix_type full
_refine_ls_number_parameters 352
_refine_ls_number_reflns 7247
_refine_ls_number_restraints 15
_refine_ls_restrained_S_all 1.092
_refine_ls_R_factor_all 0.0685
_refine_ls_R_factor_gt 0.0556
_refine_ls_shift/su_max 0.008
_refine_ls_shift/su_mean 0.001
_refine_ls_structure_factor_coef Fsqd
_refine_ls_weighting_details 'calc w=1/[\s^2^(Fo^2^)+(0.0716P)^2^+0.6113P] where P=(Fo^2^+2Fc^2^)/3'
_refine_ls_weighting_scheme calc
_refine_ls_wR_factor_gt 0.1497
_refine_ls_wR_factor_ref 0.1597
_reflns_number_gt 5786
_reflns_number_total 7247
_reflns_threshold_expression >2sigma(I)
_cod_data_source_file c2ra01235a.txt
_cod_data_source_block t4
_cod_original_cell_volume 1451.7(5)
_cod_database_code 7238596

loop_
_symmetry_equiv_pos_as_xyz
'x, y, z'
'-x, -y, -z'

loop_
_atom_site_label
_atom_site_type_symbol
_atom_site_fract_x
_atom_site_fract_y
_atom_site_fract_z
_atom_site_U_iso_or_equiv
_atom_site_adp_type
_atom_site_occupancy
_atom_site_symmetry_multiplicity
_atom_site_calc_flag
_atom_site_refinement_flags
Mg1 Mg 0.92924(5) 0.22799(4) 0.23155(4) 0.03212(15) Uani 1 1 d .
N4 N 1.04564(14) 0.22704(12) 0.35882(11) 0.0346(3) Uani 1 1 d .
N2 N 0.75552(14) 0.19657(12) 0.36774(11) 0.0347(3) Uani 1 1 d .
N1 N 0.86341(15) 0.40319(12) 0.25322(12) 0.0373(3) Uani 1 1 d .
O2 O 0.82362(16) 0.21059(11) 0.10562(11) 0.0516(4) Uani 1 1 d .
N3 N 0.99076(14) 0.04854(12) 0.24254(11) 0.0358(3) Uani 1 1 d .
O1 O 1.09219(15) 0.27991(12) 0.09758(11) 0.0520(4) Uani 1 1 d .
C7 C 0.62227(16) 0.01932(14) 0.36971(13) 0.0340(3) Uani 1 1 d .
C19 C 1.17973(18) 0.39809(15) 0.37546(15) 0.0394(4) Uani 1 1 d .
C17 C 1.08280(17) 0.12257(15) 0.38375(14) 0.0379(4) Uani 1 1 d .
H17 H 1.1247 0.1081 0.4418 0.045 Uiso 1 1 calc R
C6 C 0.70215(18) 0.08609(15) 0.43061(14) 0.0393(4) Uani 1 1 d .
H6A H 0.6471 0.1025 0.5008 0.047 Uiso 1 1 calc R
H6B H 0.7739 0.0376 0.4456 0.047 Uiso 1 1 calc R
C4 C 0.76363(17) 0.40352(15) 0.34646(15) 0.0380(4) Uani 1 1 d .
C5 C 0.71194(17) 0.29351(15) 0.40407(14) 0.0387(4) Uani 1 1 d .
H5 H 0.6463 0.2922 0.4683 0.046 Uiso 1 1 calc R
C18 C 1.06431(19) 0.31793(16) 0.42869(15) 0.0418(4) Uani 1 1 d .
H18A H 1.0777 0.2805 0.4984 0.050 Uiso 1 1 calc R
H18B H 0.9853 0.3643 0.4441 0.050 Uiso 1 1 calc R
C13 C 0.98132(19) -0.05725(15) 0.20602(16) 0.0424(4) Uani 1 1 d .
H13 H 0.9385 -0.0702 0.1507 0.051 Uiso 1 1 calc R
C16 C 1.06067(16) 0.02797(14) 0.32347(14) 0.0355(3) Uani 1 1 d .
C15 C 1.09391(19) -0.08999(15) 0.33646(16) 0.0439(4) Uani 1 1 d .
H15 H 1.1407 -0.1251 0.3858 0.053 Uiso 1 1 calc R
C12 C 0.64378(19) -0.09851(16) 0.35805(16) 0.0454(4) Uani 1 1 d .
H12 H 0.7101 -0.1365 0.3861 0.054 Uiso 1 1 calc R
C8 C 0.52324(18) 0.07393(16) 0.32681(15) 0.0422(4) Uani 1 1 d .
H8 H 0.5075 0.1532 0.3336 0.051 Uiso 1 1 calc R
C3 C 0.7312(2) 0.51789(17) 0.36974(18) 0.0489(5) Uani 1 1 d .
H3 H 0.6676 0.5406 0.4285 0.059 Uiso 1 1 calc R
C14 C 1.04302(19) -0.14434(15) 0.26080(17) 0.0455(4) Uani 1 1 d .
H14 H 1.0490 -0.2233 0.2491 0.055 Uiso 1 1 calc R
C1 C 0.8915(2) 0.51802(15) 0.21894(17) 0.0455(4) Uani 1 1 d .
H1 H 0.9556 0.5448 0.1568 0.055 Uiso 1 1 calc R
C24 C 1.1639(2) 0.51746(16) 0.35193(17) 0.0475(4) Uani 1 1 d .
H24 H 1.0802 0.5490 0.3675 0.057 Uiso 1 1 calc R
C9 C 0.4472(2) 0.01169(19) 0.27380(17) 0.0498(5) Uani 1 1 d .
H9 H 0.3809 0.0493 0.2455 0.060 Uiso 1 1 calc R
C32 C 0.7747(2) 0.10739(18) 0.07132(17) 0.0506(5) Uani 1 1 d .
H32A H 0.7337 0.0541 0.1350 0.061 Uiso 1 1 calc R
H32B H 0.8459 0.0669 0.0264 0.061 Uiso 1 1 calc R
C2 C 0.8131(2) 0.59103(16) 0.2877(2) 0.0527(5) Uani 1 1 d .
H2 H 0.8150 0.6727 0.2803 0.063 Uiso 1 1 calc R
C10 C 0.4700(2) -0.10558(19) 0.26313(17) 0.0534(5) Uani 1 1 d .
H10 H 0.4192 -0.1473 0.2276 0.064 Uiso 1 1 calc R
C20 C 1.3056(2) 0.35366(18) 0.3515(2) 0.0538(5) Uani 1 1 d .
H20 H 1.3180 0.2738 0.3671 0.065 Uiso 1 1 calc R
C11 C 0.5679(2) -0.16071(19) 0.30523(19) 0.0559(5) Uani 1 1 d .
H11 H 0.5834 -0.2399 0.2983 0.067 Uiso 1 1 calc R
C23 C 1.2710(3) 0.59029(18) 0.3056(2) 0.0621(6) Uani 1 1 d .
H23 H 1.2591 0.6704 0.2910 0.074 Uiso 1 1 calc R
C21 C 1.4128(2) 0.4260(2) 0.3047(2) 0.0647(6) Uani 1 1 d .
H21 H 1.4967 0.3949 0.2893 0.078 Uiso 1 1 calc R
C22 C 1.3952(3) 0.5446(2) 0.2810(2) 0.0675(6) Uani 1 1 d .
H22 H 1.4670 0.5935 0.2486 0.081 Uiso 1 1 calc R
C25 C 1.1770(3) 0.3780(2) 0.0844(2) 0.0692(7) Uani 1 1 d U
H25A H 1.1818 0.4010 0.1558 0.083 Uiso 1 1 calc R
H25B H 1.1448 0.4439 0.0432 0.083 Uiso 1 1 calc R
C29 C 0.7862(5) 0.3086(2) 0.0403(3) 0.1177(16) Uani 1 1 d .
H29A H 0.7640 0.3740 0.0841 0.141 Uiso 1 1 calc R
H29B H 0.8584 0.3328 -0.0216 0.141 Uiso 1 1 calc R
C26 C 1.3067(3) 0.3443(4) 0.0245(4) 0.1404(17) Uani 1 1 d U
H26A H 1.3359 0.3964 -0.0428 0.168 Uiso 1 1 calc R
H26B H 1.3704 0.3478 0.0697 0.168 Uiso 1 1 calc R
C28 C 1.1523(3) 0.2038(2) 0.0180(2) 0.0930(11) Uani 1 1 d .
H28A H 1.1228 0.2214 -0.0499 0.112 Uiso 1 1 calc R
H28B H 1.1306 0.1225 0.0457 0.112 Uiso 1 1 calc R
C30 C 0.6780(4) 0.2760(3) 0.0022(4) 0.1253(16) Uani 1 1 d .
H30A H 0.6845 0.3114 -0.0727 0.150 Uiso 1 1 calc R
H30B H 0.5978 0.3024 0.0485 0.150 Uiso 1 1 calc R
C27 C 1.2921(4) 0.2246(4) -0.0009(4) 0.1376(17) Uani 1 1 d U
H27A H 1.3348 0.2164 -0.0770 0.165 Uiso 1 1 calc R
H27B H 1.3305 0.1695 0.0468 0.165 Uiso 1 1 calc R
C31 C 0.6760(3) 0.1480(3) 0.0056(3) 0.0844(9) Uani 1 1 d .
H31A H 0.7006 0.1238 -0.0682 0.101 Uiso 1 1 calc R
H31B H 0.5893 0.1162 0.0412 0.101 Uiso 1 1 calc R

loop_
_atom_site_aniso_label
_atom_site_aniso_U_11
_atom_site_aniso_U_22
_atom_site_aniso_U_33
_atom_site_aniso_U_23
_atom_site_aniso_U_13
_atom_site_aniso_U_12
Mg1 0.0361(3) 0.0272(3) 0.0335(3) -0.0045(2) -0.0080(2) 0.0008(2)
N4 0.0344(7) 0.0338(7) 0.0372(7) -0.0087(5) -0.0092(6) -0.0007(5)
N2 0.0343(7) 0.0332(7) 0.0365(7) -0.0019(5) -0.0083(6) -0.0039(5)
N1 0.0403(8) 0.0294(7) 0.0420(7) -0.0039(5) -0.0090(6) 0.0016(5)
O2 0.0727(10) 0.0396(7) 0.0509(8) -0.0004(6) -0.0335(7) -0.0006(6)
N3 0.0398(8) 0.0300(7) 0.0385(7) -0.0065(5) -0.0098(6) 0.0015(5)
O1 0.0565(9) 0.0458(7) 0.0467(7) -0.0155(6) 0.0079(6) -0.0091(6)
C7 0.0313(8) 0.0351(8) 0.0324(7) 0.0014(6) -0.0025(6) -0.0036(6)
C19 0.0434(10) 0.0361(8) 0.0453(9) -0.0142(7) -0.0192(8) 0.0021(7)
C17 0.0373(9) 0.0389(9) 0.0394(8) -0.0037(7) -0.0133(7) -0.0004(7)
C6 0.0409(9) 0.0399(9) 0.0362(8) 0.0037(7) -0.0099(7) -0.0073(7)
C4 0.0353(9) 0.0357(8) 0.0451(9) -0.0106(7) -0.0109(7) 0.0033(6)
C5 0.0337(9) 0.0441(9) 0.0382(8) -0.0091(7) -0.0058(7) -0.0008(7)
C18 0.0442(10) 0.0422(9) 0.0430(9) -0.0159(7) -0.0129(7) 0.0004(7)
C13 0.0463(10) 0.0346(8) 0.0496(10) -0.0134(7) -0.0137(8) 0.0025(7)
C16 0.0339(8) 0.0329(8) 0.0394(8) -0.0025(6) -0.0083(7) 0.0009(6)
C15 0.0441(10) 0.0339(8) 0.0537(10) -0.0003(7) -0.0133(8) 0.0040(7)
C12 0.0431(10) 0.0394(9) 0.0541(11) -0.0055(8) -0.0118(8) 0.0046(7)
C8 0.0387(9) 0.0382(9) 0.0490(10) 0.0006(7) -0.0106(8) 0.0003(7)
C3 0.0428(10) 0.0420(10) 0.0662(12) -0.0222(9) -0.0140(9) 0.0076(8)
C14 0.0447(10) 0.0299(8) 0.0611(11) -0.0084(8) -0.0084(9) 0.0028(7)
C1 0.0481(11) 0.0303(8) 0.0586(11) 0.0000(7) -0.0148(9) 0.0000(7)
C24 0.0543(11) 0.0386(9) 0.0547(11) -0.0136(8) -0.0196(9) 0.0083(8)
C9 0.0388(10) 0.0616(12) 0.0499(11) 0.0037(9) -0.0159(8) -0.0044(8)
C32 0.0594(12) 0.0521(11) 0.0434(10) -0.0062(8) -0.0171(9) -0.0067(9)
C2 0.0508(11) 0.0298(8) 0.0820(15) -0.0120(9) -0.0222(10) 0.0053(8)
C10 0.0525(12) 0.0611(12) 0.0482(11) -0.0114(9) -0.0115(9) -0.0160(10)
C20 0.0429(11) 0.0403(10) 0.0832(15) -0.0114(9) -0.0231(10) 0.0047(8)
C11 0.0609(13) 0.0428(10) 0.0660(13) -0.0173(9) -0.0135(10) -0.0009(9)
C23 0.0763(16) 0.0359(10) 0.0762(15) -0.0075(9) -0.0210(12) -0.0032(10)
C21 0.0415(11) 0.0603(13) 0.0969(18) -0.0164(12) -0.0212(12) -0.0003(10)
C22 0.0614(15) 0.0562(13) 0.0855(17) -0.0122(12) -0.0150(12) -0.0198(11)
C25 0.0678(15) 0.0632(13) 0.0668(14) -0.0203(11) 0.0119(12) -0.0220(11)
C29 0.210(4) 0.0512(15) 0.131(3) 0.0070(16) -0.129(3) 0.002(2)
C26 0.0636(19) 0.172(4) 0.178(4) -0.099(3) 0.027(2) -0.025(2)
C28 0.116(3) 0.0666(16) 0.0735(17) -0.0349(13) 0.0382(17) -0.0224(16)
C30 0.140(4) 0.111(3) 0.160(4) -0.013(3) -0.108(3) 0.039(3)
C27 0.084(2) 0.158(3) 0.170(4) -0.081(3) 0.001(3) 0.045(2)
C31 0.083(2) 0.100(2) 0.0790(18) 0.0171(15) -0.0487(16) -0.0228(16)

loop_
_atom_type_symbol
_atom_type_description
_atom_type_scat_dispersion_real
_atom_type_scat_dispersion_imag
_atom_type_scat_source
C C 0.0033 0.0016 'International Tables Vol C Tables 4.2.6.8 and 6.1.1.4'
H H 0.0000 0.0000 'International Tables Vol C Tables 4.2.6.8 and 6.1.1.4'
N N 0.0061 0.0033 'International Tables Vol C Tables 4.2.6.8 and 6.1.1.4'
O O 0.0106 0.0060 'International Tables Vol C Tables 4.2.6.8 and 6.1.1.4'
Mg Mg 0.0486 0.0363 'International Tables Vol C Tables 4.2.6.8 and 6.1.1.4'

loop_
_geom_angle_atom_site_label_1
_geom_angle_atom_site_label_2
_geom_angle_atom_site_label_3
_geom_angle
N1 Mg1 O1 94.63(6)
N1 Mg1 O2 93.07(6)
O1 Mg1 O2 85.23(7)
N1 Mg1 N3 169.32(6)
O1 Mg1 N3 92.66(7)
O2 Mg1 N3 95.30(6)
N1 Mg1 N2 78.65(6)
O1 Mg1 N2 173.25(6)
O2 Mg1 N2 94.34(6)
N3 Mg1 N2 94.09(6)
N1 Mg1 N4 92.95(6)
O1 Mg1 N4 94.17(6)
O2 Mg1 N4 173.98(6)
N3 Mg1 N4 78.74(6)
N2 Mg1 N4 86.95(6)
C17 N4 C18 117.81(15)
C17 N4 Mg1 110.52(11)
C18 N4 Mg1 130.62(11)
C5 N2 C6 118.70(15)
C5 N2 Mg1 110.80(12)
C6 N2 Mg1 129.49(11)
C1 N1 C4 104.80(15)
C1 N1 Mg1 144.26(13)
C4 N1 Mg1 110.22(11)
C29 O2 C32 106.87(17)
C29 O2 Mg1 123.01(14)
C32 O2 Mg1 130.10(12)
C13 N3 C16 104.73(14)
C13 N3 Mg1 144.75(13)
C16 N3 Mg1 110.32(10)
C25 O1 C28 106.89(18)
C25 O1 Mg1 128.31(12)
C28 O1 Mg1 123.32(14)
C12 C7 C8 118.35(17)
C12 C7 C6 120.86(16)
C8 C7 C6 120.76(15)
C24 C19 C20 118.34(19)
C24 C19 C18 121.42(17)
C20 C19 C18 120.22(17)
N4 C17 C16 120.97(16)
N2 C6 C7 112.16(14)
N1 C4 C3 110.91(17)
N1 C4 C5 118.70(15)
C3 C4 C5 130.38(17)
N2 C5 C4 120.50(16)
N4 C18 C19 112.42(15)
N3 C13 C14 112.04(16)
N3 C16 C15 110.94(15)
N3 C16 C17 119.09(14)
C15 C16 C17 129.89(17)
C14 C15 C16 106.09(16)
C7 C12 C11 120.93(19)
C7 C8 C9 120.76(17)
C2 C3 C4 106.18(18)
C15 C14 C13 106.20(15)
N1 C1 C2 111.84(18)
C23 C24 C19 120.8(2)
C10 C9 C8 120.05(19)
O2 C32 C31 106.63(19)
C3 C2 C1 106.27(16)
C11 C10 C9 119.75(18)
C21 C20 C19 121.1(2)
C10 C11 C12 120.15(19)
C22 C23 C24 120.2(2)
C20 C21 C22 119.9(2)
C23 C22 C21 119.7(2)
O1 C25 C26 107.5(2)
C30 C29 O2 108.6(3)
C27 C26 C25 106.1(3)
O1 C28 C27 105.9(3)
C29 C30 C31 108.0(3)
C28 C27 C26 105.6(3)
C30 C31 C32 104.7(2)

loop_
_geom_bond_atom_site_label_1
_geom_bond_atom_site_label_2
_geom_bond_distance
Mg1 N1 2.1393(15)
Mg1 O1 2.1406(16)
Mg1 O2 2.1455(15)
Mg1 N3 2.1480(15)
Mg1 N2 2.1938(17)
Mg1 N4 2.2124(16)
N4 C17 1.284(2)
N4 C18 1.469(2)
N2 C5 1.284(2)
N2 C6 1.463(2)
N1 C1 1.354(2)
N1 C4 1.378(2)
O2 C29 1.424(3)
O2 C32 1.435(2)
N3 C13 1.351(2)
N3 C16 1.378(2)
O1 C25 1.411(3)
O1 C28 1.426(3)
C7 C12 1.384(2)
C7 C8 1.386(2)
C7 C6 1.512(2)
C19 C24 1.385(3)
C19 C20 1.385(3)
C19 C18 1.507(3)
C17 C16 1.432(2)
C4 C3 1.394(2)
C4 C5 1.431(3)
C13 C14 1.388(3)
C16 C15 1.394(2)
C15 C14 1.388(3)
C12 C11 1.386(3)
C8 C9 1.389(3)
C3 C2 1.387(3)
C1 C2 1.389(3)
C24 C23 1.382(3)
C9 C10 1.377(3)
C32 C31 1.502(3)
C10 C11 1.374(3)
C20 C21 1.380(3)
C23 C22 1.375(4)
C21 C22 1.380(3)
C25 C26 1.462(4)
C29 C30 1.391(5)
C26 C27 1.456(5)
C28 C27 1.445(5)
C30 C31 1.463(5)
